data_4070645
loop_
_publ_author_name
'Jackson, Andrew B.'
'Khosla, Chetna'
'Gaskins, Helen E.'
'White, Peter S.'
'Templeton, Joseph L.'

_publ_section_title
;
 Reduction of \p-Bound Nitriles to \p-Bound Imines in a Tungsten(II)
 Bis(acetylacetonate) Coordination Sphere
;
_journal_issue 6
_journal_name_full Organometallics
_journal_page_first 1322
_journal_paper_doi 10.1021/om7009039
_journal_volume 27
_journal_year 2008
_chemical_formula_moiety 'C20 H25 N O5 W'
_chemical_formula_sum 'C20 H25 N O5 W'
_chemical_formula_weight 543.26
_chemical_name_systematic
;

 ?

;
_space_group_IT_number 14
_symmetry_cell_setting monoclinic
_symmetry_space_group_name_Hall '-P 2yn'
_symmetry_space_group_name_H-M 'P 1 21/n 1'
_atom_sites_solution_hydrogens geom
_atom_sites_solution_primary direct
_atom_sites_solution_secondary difmap
_audit_creation_method SHELXL-97
_cell_angle_alpha 90.00
_cell_angle_beta 92.92
_cell_angle_gamma 90.00
_cell_formula_units_Z 4
_cell_length_a 8.3192(3)
_cell_length_b 14.2955(4)
_cell_length_c 17.0591(6)
_cell_measurement_reflns_used 6790
_cell_measurement_temperature 100(2)
_cell_measurement_theta_max 30.01
_cell_measurement_theta_min 2.39
_cell_volume 2026.16(12)
_computing_cell_refinement 'Bruker APEX2'
_computing_data_collection 'Bruker APEX2'
_computing_data_reduction 'Bruker SAINT'
_computing_molecular_graphics 'Bruker SHELXTL'
_computing_publication_material 'Bruker SHELXTL'
_computing_structure_refinement 'SHELXL-97 (Sheldrick, 1997)'
_computing_structure_solution 'SHELXS-97 (Sheldrick, 1990)'
_diffrn_ambient_temperature 100(2)
_diffrn_measured_fraction_theta_full 0.997
_diffrn_measured_fraction_theta_max 0.992
_diffrn_measurement_device_type 'CCD area detector'
_diffrn_measurement_method 'phi and omega scans'
_diffrn_radiation_monochromator graphite
_diffrn_radiation_source 'fine-focus sealed tube'
_diffrn_radiation_type MoK\a
_diffrn_radiation_wavelength 0.71073
_diffrn_reflns_av_R_equivalents 0.0000
_diffrn_reflns_av_sigmaI/netI 0.0676
_diffrn_reflns_limit_h_max 11
_diffrn_reflns_limit_h_min -11
_diffrn_reflns_limit_k_max 20
_diffrn_reflns_limit_k_min -20
_diffrn_reflns_limit_l_max 23
_diffrn_reflns_limit_l_min -24
_diffrn_reflns_number 88084
_diffrn_reflns_theta_full 30.00
_diffrn_reflns_theta_max 30.07
_diffrn_reflns_theta_min 1.86
_exptl_absorpt_coefficient_mu 5.731
_exptl_absorpt_correction_T_max 1.0000
_exptl_absorpt_correction_T_min 0.7654
_exptl_absorpt_correction_type multi-scan
_exptl_absorpt_process_details TWINABS
_exptl_crystal_colour lustrous
_exptl_crystal_density_diffrn 1.781
_exptl_crystal_density_meas 0
_exptl_crystal_density_method 'not measured'
_exptl_crystal_description Block
_exptl_crystal_F_000 1064
_exptl_crystal_size_max 0.10
_exptl_crystal_size_mid 0.10
_exptl_crystal_size_min 0.10
_refine_diff_density_max 2.564
_refine_diff_density_min -1.866
_refine_diff_density_rms 0.162
_refine_ls_extinction_coef 0.00007(3)
_refine_ls_extinction_expression Fc^*^=kFc[1+0.001xFc^2^\l^3^/sin(2\q)]^-1/4^
_refine_ls_extinction_method SHELXL
_refine_ls_goodness_of_fit_ref 1.004
_refine_ls_hydrogen_treatment mixed
_refine_ls_matrix_type full
_refine_ls_number_parameters 252
_refine_ls_number_reflns 88084
_refine_ls_number_restraints 0
_refine_ls_restrained_S_all 1.004
_refine_ls_R_factor_all 0.0530
_refine_ls_R_factor_gt 0.0394
_refine_ls_shift/su_max 2.527
_refine_ls_shift/su_mean 0.039
_refine_ls_structure_factor_coef Fsqd
_refine_ls_weighting_details 'calc w=1/[\s^2^(Fo^2^)+(0.0525P)^2^+0.0000P] where P=(Fo^2^+2Fc^2^)/3'
_refine_ls_weighting_scheme calc
_refine_ls_wR_factor_gt 0.1014
_refine_ls_wR_factor_ref 0.1065
_reflns_number_gt 71167
_reflns_number_total 88084
_reflns_threshold_expression >2sigma(I)
_cod_data_source_file om7009039_si.cif
_cod_data_source_block c06034
_cod_depositor_comments
;
The following automatic conversions were performed:

'_symmetry_cell_setting' value 'Monoclinic' changed to 'monoclinic'
according to /home/saulius/struct/CIF-dictionaries/cif_core.dic
dictionary named 'cif_core.dic' version 2.4.1 from 2010-06-29.

Automatic conversion script
Id: cif_fix_values 1715 2011-07-08 13:25:40Z adriana 
;
_cod_original_cell_volume 2026.15(12)
_cod_original_sg_symbol_H-M P2(1)/n
_cod_database_code 4070645

loop_
_symmetry_equiv_pos_as_xyz
'x, y, z'
'-x+1/2, y+1/2, -z+1/2'
'-x, -y, -z'
'x-1/2, -y-1/2, z-1/2'

loop_
_atom_site_label
_atom_site_type_symbol
_atom_site_fract_x
_atom_site_fract_y
_atom_site_fract_z
_atom_site_U_iso_or_equiv
_atom_site_adp_type
_atom_site_occupancy
_atom_site_symmetry_multiplicity
_atom_site_calc_flag
_atom_site_refinement_flags
W1 W 0.135614(9) 0.734009(5) 0.132757(5) 0.01634(3) Uani 1 1 d .
C1 C 0.2359(2) 0.94530(13) 0.17321(13) 0.0295(5) Uani 1 1 d .
H1A H 0.1651 0.9944 0.1885 0.044 Uiso 1 1 calc R
H1B H 0.2651 0.9555 0.1202 0.044 Uiso 1 1 calc R
H1C H 0.3311 0.9453 0.2075 0.044 Uiso 1 1 calc R
N2 N 0.15430(19) 0.85529(10) 0.17860(9) 0.0159(4) Uani 1 1 d .
C3 C 0.1039(2) 0.81364(13) 0.24630(12) 0.0183(5) Uani 1 1 d .
C4 C 0.2278(2) 0.79649(14) 0.31294(12) 0.0239(5) Uani 1 1 d .
H4A H 0.3324 0.7900 0.2922 0.036 Uiso 1 1 calc R
H4B H 0.2012 0.7403 0.3402 0.036 Uiso 1 1 calc R
H4C H 0.2285 0.8484 0.3487 0.036 Uiso 1 1 calc R
C5 C -0.0622(2) 0.83925(13) 0.26906(11) 0.0168(4) Uani 1 1 d .
C6 C -0.1636(2) 0.88990(12) 0.21773(11) 0.0181(4) Uani 1 1 d .
H6 H -0.1300 0.9044 0.1680 0.022 Uiso 1 1 calc R
C7 C -0.3129(2) 0.91901(13) 0.23908(12) 0.0229(5) Uani 1 1 d .
H7 H -0.3789 0.9532 0.2040 0.027 Uiso 1 1 calc R
C8 C -0.3651(2) 0.89748(14) 0.31263(13) 0.0259(5) Uani 1 1 d .
H8 H -0.4651 0.9183 0.3274 0.031 Uiso 1 1 calc R
C9 C -0.2697(3) 0.84558(13) 0.36356(12) 0.0240(5) Uani 1 1 d .
H9 H -0.3060 0.8294 0.4124 0.029 Uiso 1 1 calc R
C10 C -0.1174(2) 0.81670(14) 0.34221(11) 0.0235(5) Uani 1 1 d .
H10 H -0.0523 0.7820 0.3774 0.028 Uiso 1 1 calc R
C11 C 0.0627(2) 0.65655(13) 0.21590(13) 0.0204(5) Uani 1 1 d .
O12 O 0.01964(17) 0.61105(9) 0.26882(9) 0.0264(4) Uani 1 1 d .
O13 O 0.37511(15) 0.70665(9) 0.16064(8) 0.0203(3) Uani 1 1 d .
C14 C 0.4637(2) 0.63566(14) 0.14879(11) 0.0190(5) Uani 1 1 d .
C15 C 0.4103(2) 0.55769(13) 0.10639(12) 0.0225(5) Uani 1 1 d .
H15 H 0.4781 0.5060 0.1060 0.027 Uiso 1 1 calc R
C16 C 0.2633(2) 0.55146(13) 0.06466(11) 0.0211(5) Uani 1 1 d .
O17 O 0.15419(15) 0.61647(9) 0.06357(8) 0.0203(3) Uani 1 1 d .
C18 C 0.6294(2) 0.64022(14) 0.18548(13) 0.0272(5) Uani 1 1 d .
H18A H 0.7020 0.6625 0.1477 0.041 Uiso 1 1 calc R
H18B H 0.6622 0.5790 0.2030 0.041 Uiso 1 1 calc R
H18C H 0.6311 0.6821 0.2295 0.041 Uiso 1 1 calc R
C19 C 0.2202(2) 0.46836(13) 0.01421(12) 0.0258(5) Uani 1 1 d .
H19A H 0.1280 0.4376 0.0339 0.039 Uiso 1 1 calc R
H19B H 0.3093 0.4256 0.0151 0.039 Uiso 1 1 calc R
H19C H 0.1958 0.4886 -0.0387 0.039 Uiso 1 1 calc R
O20 O 0.22090(16) 0.80308(9) 0.02979(8) 0.0227(3) Uani 1 1 d .
C21 C 0.1357(3) 0.85265(14) -0.01851(12) 0.0264(5) Uani 1 1 d .
C22 C -0.0313(3) 0.85750(15) -0.02191(13) 0.0279(5) Uani 1 1 d .
H22 H -0.0789 0.8995 -0.0577 0.034 Uiso 1 1 calc R
C23 C -0.1338(3) 0.80618(14) 0.02261(12) 0.0251(5) Uani 1 1 d .
O24 O -0.09312(15) 0.74874(8) 0.07875(8) 0.0198(3) Uani 1 1 d .
C25 C 0.2282(3) 0.90824(15) -0.07612(13) 0.0362(6) Uani 1 1 d .
H25A H 0.3114 0.9433 -0.0483 0.054 Uiso 1 1 calc R
H25B H 0.1565 0.9504 -0.1043 0.054 Uiso 1 1 calc R
H25C H 0.2757 0.8664 -0.1124 0.054 Uiso 1 1 calc R
C26 C -0.3126(2) 0.81596(15) 0.01067(13) 0.0301(5) Uani 1 1 d .
H26A H -0.3585 0.7567 -0.0048 0.045 Uiso 1 1 calc R
H26B H -0.3371 0.8614 -0.0296 0.045 Uiso 1 1 calc R
H26C H -0.3569 0.8360 0.0588 0.045 Uiso 1 1 calc R

loop_
_atom_site_aniso_label
_atom_site_aniso_U_11
_atom_site_aniso_U_22
_atom_site_aniso_U_33
_atom_site_aniso_U_23
_atom_site_aniso_U_13
_atom_site_aniso_U_12
W1 0.01670(4) 0.01404(4) 0.01814(4) -0.00003(4) -0.00060(3) 0.00230(4)
C1 0.0269(13) 0.0188(12) 0.0414(15) 0.0028(10) -0.0117(11) -0.0061(9)
N2 0.0166(9) 0.0215(9) 0.0095(8) 0.0014(7) 0.0013(7) 0.0002(7)
C3 0.0191(11) 0.0147(11) 0.0207(11) -0.0012(9) -0.0027(9) 0.0001(8)
C4 0.0210(12) 0.0246(11) 0.0256(12) -0.0009(9) -0.0052(9) -0.0010(9)
C5 0.0196(12) 0.0139(10) 0.0168(11) -0.0044(8) -0.0011(9) -0.0012(8)
C6 0.0227(11) 0.0155(10) 0.0166(11) -0.0007(8) 0.0042(9) 0.0003(8)
C7 0.0254(12) 0.0194(11) 0.0236(12) -0.0015(9) -0.0005(10) 0.0042(9)
C8 0.0198(12) 0.0265(12) 0.0322(13) -0.0051(10) 0.0099(10) -0.0020(9)
C9 0.0329(13) 0.0245(12) 0.0154(11) -0.0027(9) 0.0093(10) -0.0077(10)
C10 0.0308(13) 0.0185(11) 0.0209(12) 0.0013(8) -0.0010(10) -0.0017(9)
C11 0.0142(11) 0.0130(11) 0.0336(13) -0.0061(9) -0.0024(10) 0.0035(8)
O12 0.0286(9) 0.0193(8) 0.0310(9) 0.0051(7) -0.0007(7) -0.0025(7)
O13 0.0223(8) 0.0167(7) 0.0211(8) -0.0038(6) -0.0068(6) 0.0001(6)
C14 0.0154(11) 0.0250(12) 0.0168(11) 0.0065(9) 0.0020(9) 0.0031(8)
C15 0.0195(12) 0.0186(11) 0.0302(13) 0.0039(9) 0.0094(10) 0.0081(9)
C16 0.0294(13) 0.0184(11) 0.0164(11) 0.0054(8) 0.0094(10) 0.0013(9)
O17 0.0197(8) 0.0185(8) 0.0221(8) -0.0026(6) -0.0029(6) 0.0055(6)
C18 0.0193(12) 0.0312(13) 0.0308(13) 0.0046(10) -0.0002(10) 0.0031(9)
C19 0.0341(14) 0.0183(11) 0.0250(12) -0.0017(9) 0.0016(10) 0.0038(9)
O20 0.0245(8) 0.0215(8) 0.0224(8) 0.0022(6) 0.0052(7) 0.0042(6)
C21 0.0422(15) 0.0175(11) 0.0196(12) 0.0008(9) 0.0034(11) 0.0051(10)
C22 0.0340(14) 0.0259(13) 0.0233(13) 0.0053(10) -0.0046(11) 0.0093(10)
C23 0.0308(13) 0.0228(12) 0.0209(12) -0.0073(10) -0.0068(10) 0.0086(10)
O24 0.0208(7) 0.0171(9) 0.0210(7) 0.0011(6) -0.0033(6) 0.0033(5)
C25 0.0471(16) 0.0290(13) 0.0334(14) 0.0110(11) 0.0098(12) 0.0059(11)
C26 0.0267(13) 0.0327(14) 0.0302(13) -0.0031(11) -0.0044(11) 0.0075(10)

loop_
_atom_type_symbol
_atom_type_description
_atom_type_scat_dispersion_real
_atom_type_scat_dispersion_imag
_atom_type_scat_source
C C 0.0033 0.0016 'International Tables Vol C Tables 4.2.6.8 and 6.1.1.4'
H H 0.0000 0.0000 'International Tables Vol C Tables 4.2.6.8 and 6.1.1.4'
N N 0.0061 0.0033 'International Tables Vol C Tables 4.2.6.8 and 6.1.1.4'
O O 0.0106 0.0060 'International Tables Vol C Tables 4.2.6.8 and 6.1.1.4'
W W -0.8490 6.8722 'International Tables Vol C Tables 4.2.6.8 and 6.1.1.4'

loop_
_geom_angle_atom_site_label_1
_geom_angle_atom_site_label_2
_geom_angle_atom_site_label_3
_geom_angle
N2 W1 C11 104.10(7)
N2 W1 O13 91.16(6)
C11 W1 O13 93.34(7)
N2 W1 O17 165.66(6)
C11 W1 O17 89.35(7)
O13 W1 O17 82.98(5)
N2 W1 O24 98.23(6)
C11 W1 O24 93.95(7)
O13 W1 O24 166.34(5)
O17 W1 O24 85.57(5)
N2 W1 O20 83.96(6)
C11 W1 O20 171.88(6)
O13 W1 O20 85.47(5)
O17 W1 O20 82.54(5)
O24 W1 O20 85.69(5)
N2 W1 C3 37.36(6)
C11 W1 C3 66.74(7)
O13 W1 C3 92.93(6)
O17 W1 C3 155.53(6)
O24 W1 C3 100.56(6)
O20 W1 C3 121.31(6)
N2 C1 H1A 109.5
N2 C1 H1B 109.5
H1A C1 H1B 109.5
N2 C1 H1C 109.5
H1A C1 H1C 109.5
H1B C1 H1C 109.5
C3 N2 C1 126.41(16)
C3 N2 W1 85.94(11)
C1 N2 W1 143.59(14)
N2 C3 C5 115.68(16)
N2 C3 C4 118.22(17)
C5 C3 C4 116.48(17)
N2 C3 W1 56.70(9)
C5 C3 W1 119.41(13)
C4 C3 W1 117.02(13)
C3 C4 H4A 109.5
C3 C4 H4B 109.5
H4A C4 H4B 109.5
C3 C4 H4C 109.5
H4A C4 H4C 109.5
H4B C4 H4C 109.5
C10 C5 C6 118.00(19)
C10 C5 C3 121.79(17)
C6 C5 C3 120.16(18)
C7 C6 C5 121.22(19)
C7 C6 H6 119.4
C5 C6 H6 119.4
C6 C7 C8 120.13(19)
C6 C7 H7 119.9
C8 C7 H7 119.9
C9 C8 C7 119.9(2)
C9 C8 H8 120.0
C7 C8 H8 120.0
C8 C9 C10 119.98(19)
C8 C9 H9 120.0
C10 C9 H9 120.0
C5 C10 C9 120.71(19)
C5 C10 H10 119.6
C9 C10 H10 119.7
O12 C11 W1 177.80(17)
C14 O13 W1 132.32(12)
O13 C14 C15 123.27(18)
O13 C14 C18 115.41(18)
C15 C14 C18 121.30(18)
C16 C15 C14 124.68(18)
C16 C15 H15 117.7
C14 C15 H15 117.7
O17 C16 C15 123.99(18)
O17 C16 C19 114.37(18)
C15 C16 C19 121.61(18)
C16 O17 W1 130.34(12)
C14 C18 H18A 109.5
C14 C18 H18B 109.5
H18A C18 H18B 109.5
C14 C18 H18C 109.5
H18A C18 H18C 109.5
H18B C18 H18C 109.5
C16 C19 H19A 109.5
C16 C19 H19B 109.5
H19A C19 H19B 109.5
C16 C19 H19C 109.5
H19A C19 H19C 109.5
H19B C19 H19C 109.5
C21 O20 W1 125.70(14)
O20 C21 C22 125.2(2)
O20 C21 C25 115.5(2)
C22 C21 C25 119.33(19)
C23 C22 C21 126.47(19)
C23 C22 H22 116.8
C21 C22 H22 116.8
O24 C23 C22 126.8(2)
O24 C23 C26 112.36(19)
C22 C23 C26 120.80(19)
C23 O24 W1 126.19(13)
C21 C25 H25A 109.5
C21 C25 H25B 109.5
H25A C25 H25B 109.5
C21 C25 H25C 109.5
H25A C25 H25C 109.5
H25B C25 H25C 109.5
C23 C26 H26A 109.5
C23 C26 H26B 109.5
H26A C26 H26B 109.5
C23 C26 H26C 109.5
H26A C26 H26C 109.5
H26B C26 H26C 109.5

loop_
_geom_bond_atom_site_label_1
_geom_bond_atom_site_label_2
_geom_bond_distance
W1 N2 1.9050(15)
W1 C11 1.922(2)
W1 O13 2.0621(13)
W1 O17 2.0636(13)
W1 O24 2.0821(12)
W1 O20 2.1659(13)
W1 C3 2.274(2)
C1 N2 1.460(2)
C1 H1A 0.9600
C1 H1B 0.9600
C1 H1C 0.9600
N2 C3 1.383(2)
C3 C5 1.500(3)
C3 C4 1.515(2)
C4 H4A 0.9600
C4 H4B 0.9600
C4 H4C 0.9600
C5 C10 1.389(3)
C5 C6 1.388(2)
C6 C7 1.377(3)
C6 H6 0.9300
C7 C8 1.383(3)
C7 H7 0.9300
C8 C9 1.366(3)
C8 H8 0.9300
C9 C10 1.399(3)
C9 H9 0.9300
C10 H10 0.9300
C11 O12 1.183(2)
O13 C14 1.276(2)
C14 C15 1.389(3)
C14 C18 1.486(2)
C15 C16 1.387(3)
C15 H15 0.9300
C16 O17 1.298(2)
C16 C19 1.500(3)
C18 H18A 0.9600
C18 H18B 0.9600
C18 H18C 0.9600
C19 H19A 0.9600
C19 H19B 0.9600
C19 H19C 0.9600
O20 C21 1.274(2)
C21 C22 1.390(3)
C21 C25 1.506(3)
C22 C23 1.381(3)
C22 H22 0.9300
C23 O24 1.293(2)
C23 C26 1.498(3)
C25 H25A 0.9601
C25 H25B 0.9601
C25 H25C 0.9601
C26 H26A 0.9600
C26 H26B 0.9600
C26 H26C 0.9600

loop_
_geom_torsion_atom_site_label_1
_geom_torsion_atom_site_label_2
_geom_torsion_atom_site_label_3
_geom_torsion_atom_site_label_4
_geom_torsion
C11 W1 N2 C3 0.44(13)
O13 W1 N2 C3 -93.30(11)
O17 W1 N2 C3 -158.84(19)
O24 W1 N2 C3 96.65(11)
O20 W1 N2 C3 -178.61(11)
C11 W1 N2 C1 155.4(2)
O13 W1 N2 C1 61.7(2)
O17 W1 N2 C1 -3.8(4)
O24 W1 N2 C1 -108.4(2)
O20 W1 N2 C1 -23.6(2)
C3 W1 N2 C1 155.0(3)
C1 N2 C3 C5 88.5(2)
W1 N2 C3 C5 -109.64(15)
C1 N2 C3 C4 -56.5(3)
W1 N2 C3 C4 105.32(16)
C1 N2 C3 W1 -161.8(2)
C11 W1 C3 N2 -179.53(13)
O13 W1 C3 N2 88.08(11)
O17 W1 C3 N2 167.53(12)
O24 W1 C3 N2 -89.76(11)
O20 W1 C3 N2 1.61(13)
N2 W1 C3 C5 102.99(18)
C11 W1 C3 C5 -76.54(15)
O13 W1 C3 C5 -168.92(14)
O17 W1 C3 C5 -89.48(19)
O24 W1 C3 C5 13.24(15)
O20 W1 C3 C5 104.61(14)
N2 W1 C3 C4 -107.46(19)
C11 W1 C3 C4 73.01(15)
O13 W1 C3 C4 -19.37(15)
O17 W1 C3 C4 60.1(2)
O24 W1 C3 C4 162.78(14)
O20 W1 C3 C4 -105.85(14)
N2 C3 C5 C10 -168.11(17)
C4 C3 C5 C10 -22.5(3)
W1 C3 C5 C10 127.25(17)
N2 C3 C5 C6 9.4(3)
C4 C3 C5 C6 155.10(17)
W1 C3 C5 C6 -55.2(2)
C10 C5 C6 C7 1.5(3)
C3 C5 C6 C7 -176.11(17)
C5 C6 C7 C8 -0.4(3)
C6 C7 C8 C9 -1.4(3)
C7 C8 C9 C10 2.0(3)
C6 C5 C10 C9 -0.9(3)
C3 C5 C10 C9 176.66(17)
C8 C9 C10 C5 -0.8(3)
N2 W1 C11 O12 -21(5)
O13 W1 C11 O12 71(5)
O17 W1 C11 O12 154(5)
O24 W1 C11 O12 -120(5)
O20 W1 C11 O12 153(4)
C3 W1 C11 O12 -20(5)
N2 W1 O13 C14 -179.42(17)
C11 W1 O13 C14 76.38(17)
O17 W1 O13 C14 -12.55(17)
O24 W1 O13 C14 -45.8(3)
O20 W1 O13 C14 -95.57(17)
C3 W1 O13 C14 143.23(17)
W1 O13 C14 C15 4.2(3)
W1 O13 C14 C18 -174.26(13)
O13 C14 C15 C16 7.7(3)
C18 C14 C15 C16 -173.92(19)
C14 C15 C16 O17 -3.6(3)
C14 C15 C16 C19 174.26(19)
C15 C16 O17 W1 -12.1(3)
C19 C16 O17 W1 169.88(13)
N2 W1 O17 C16 82.7(3)
C11 W1 O17 C16 -77.20(17)
O13 W1 O17 C16 16.24(16)
O24 W1 O17 C16 -171.21(17)
O20 W1 O17 C16 102.56(16)
C3 W1 O17 C16 -65.3(2)
N2 W1 O20 C21 -79.42(16)
C11 W1 O20 C21 107.1(5)
O13 W1 O20 C21 -171.08(16)
O17 W1 O20 C21 105.43(16)
O24 W1 O20 C21 19.34(16)
C3 W1 O20 C21 -80.41(17)
W1 O20 C21 C22 -12.3(3)
W1 O20 C21 C25 168.58(13)
O20 C21 C22 C23 -4.0(4)
C25 C21 C22 C23 175.1(2)
C21 C22 C23 O24 4.6(4)
C21 C22 C23 C26 -177.68(19)
C22 C23 O24 W1 11.9(3)
C26 C23 O24 W1 -165.93(12)
N2 W1 O24 C23 64.36(15)
C11 W1 O24 C23 169.24(15)
O13 W1 O24 C23 -68.7(3)
O17 W1 O24 C23 -101.73(15)
O20 W1 O24 C23 -18.89(15)
C3 W1 O24 C23 102.18(15)
